data_1530393
loop_
_publ_author_name
'Hu, Zheng-Xi'
'Shi, Yi-Ming'
'Wang, Wei-Guang'
'Li, Xiao-Nian'
'Du, Xue'
'Liu, Miao'
'Li, Yan'
'Xue, Yong-Bo'
'Zhang, Yong-Hui'
'Pu, Jian-Xin'
'Sun, Han-Dong'

_publ_section_title
;
 Kadcoccinones A-F, New Biogenetically Related Lanostane-Type
 Triterpenoids with Diverse Skeletons from Kadsura coccinea.
;
_journal_issue 18
_journal_name_full 'Organic letters'
_journal_page_first 4616
_journal_page_last 4619
_journal_paper_doi 10.1021/acs.orglett.5b02360
_journal_volume 17
_journal_year 2015
_chemical_absolute_configuration ad
_chemical_formula_moiety 'C32 H48 O5, C2 H6 O'
_chemical_formula_sum 'C34 H54 O6'
_chemical_formula_weight 558.77
_chemical_name_systematic
; 
 ? 
;
_space_group_IT_number 4
_symmetry_cell_setting monoclinic
_symmetry_space_group_name_Hall 'P 2yb'
_symmetry_space_group_name_H-M 'P 1 21 1'
_atom_sites_solution_hydrogens geom
_atom_sites_solution_primary direct
_atom_sites_solution_secondary difmap
_audit_creation_method SHELXL-97
_cell_angle_alpha 90.00
_cell_angle_beta 107.429(2)
_cell_angle_gamma 90.00
_cell_formula_units_Z 4
_cell_length_a 7.9562(3)
_cell_length_b 33.6801(14)
_cell_length_c 12.6170(5)
_cell_measurement_reflns_used 9928
_cell_measurement_temperature 100(2)
_cell_measurement_theta_max 68.89
_cell_measurement_theta_min 2.62
_cell_volume 3225.7(2)
_computing_cell_refinement 'Bruker SAINT'
_computing_data_collection 'Bruker APEX2'
_computing_data_reduction 'Bruker SAINT'
_computing_molecular_graphics 'Bruker SHELXTL'
_computing_publication_material 'Bruker SHELXTL'
_computing_structure_refinement 'SHELXL-97 (Sheldrick, 2008)'
_computing_structure_solution 'SHELXS-97 (Sheldrick, 2008)'
_diffrn_ambient_temperature 100(2)
_diffrn_measured_fraction_theta_full 0.934
_diffrn_measured_fraction_theta_max 0.934
_diffrn_measurement_device_type 'Bruker APEX-II CCD'
_diffrn_measurement_method '\f and \w scans'
_diffrn_radiation_monochromator graphite
_diffrn_radiation_source 'fine-focus sealed tube'
_diffrn_radiation_type CuK\a
_diffrn_radiation_wavelength 1.54178
_diffrn_reflns_av_R_equivalents 0.0536
_diffrn_reflns_av_sigmaI/netI 0.0665
_diffrn_reflns_limit_h_max 9
_diffrn_reflns_limit_h_min -9
_diffrn_reflns_limit_k_max 39
_diffrn_reflns_limit_k_min -40
_diffrn_reflns_limit_l_max 12
_diffrn_reflns_limit_l_min -14
_diffrn_reflns_number 23414
_diffrn_reflns_theta_full 69.41
_diffrn_reflns_theta_max 69.41
_diffrn_reflns_theta_min 2.62
_exptl_absorpt_coefficient_mu 0.610
_exptl_absorpt_correction_T_max 0.9195
_exptl_absorpt_correction_T_min 0.6099
_exptl_absorpt_correction_type multi-scan
_exptl_absorpt_process_details sadabs
_exptl_crystal_colour colourless
_exptl_crystal_density_diffrn 1.151
_exptl_crystal_density_method 'not measured'
_exptl_crystal_description prism
_exptl_crystal_F_000 1224
_exptl_crystal_size_max 0.90
_exptl_crystal_size_mid 0.14
_exptl_crystal_size_min 0.14
_refine_diff_density_max 0.426
_refine_diff_density_min -0.382
_refine_diff_density_rms 0.070
_refine_ls_abs_structure_details 'Flack H D (1983), Acta Cryst. A39, 876-881'
_refine_ls_abs_structure_Flack 0.1(2)
_refine_ls_extinction_method none
_refine_ls_goodness_of_fit_ref 1.058
_refine_ls_hydrogen_treatment constr
_refine_ls_matrix_type full
_refine_ls_number_parameters 743
_refine_ls_number_reflns 10533
_refine_ls_number_restraints 1
_refine_ls_restrained_S_all 1.058
_refine_ls_R_factor_all 0.0701
_refine_ls_R_factor_gt 0.0663
_refine_ls_shift/su_max 0.000
_refine_ls_shift/su_mean 0.000
_refine_ls_structure_factor_coef Fsqd
_refine_ls_weighting_details 'calc w=1/[\s^2^(Fo^2^)+(0.1241P)^2^+0.9998P] where P=(Fo^2^+2Fc^2^)/3'
_refine_ls_weighting_scheme calc
_refine_ls_wR_factor_gt 0.1867
_refine_ls_wR_factor_ref 0.1902
_reflns_number_gt 9677
_reflns_number_total 10533
_reflns_threshold_expression >2sigma(I)
_cod_data_source_file ol5b02360_si_002.cif
_cod_data_source_block cu_shzx73_0m
_cod_depositor_comments
;
The following automatic conversions were performed:

'_symmetry_cell_setting' value 'Monoclinic' changed to 'monoclinic'
according to
/usr/data/users/saulius/crontab/automatic-downloads/rss-feeds/ACS/lib/dictionaries/cif_core.dic
dictionary named 'cif_core.dic' version 2.4.2 from 2011-04-26.

Automatic conversion script
Id: cif_fix_values 3271 2015-04-21 07:52:19Z andrius 

 Adding full bibliography for 1530390--1530393.cif.
;
_cod_original_sg_symbol_H-M 'P 21'
_cod_database_code 1530393

loop_
_symmetry_equiv_pos_as_xyz
'x, y, z'
'-x, y+1/2, -z'

loop_
_atom_site_label
_atom_site_type_symbol
_atom_site_fract_x
_atom_site_fract_y
_atom_site_fract_z
_atom_site_U_iso_or_equiv
_atom_site_adp_type
_atom_site_occupancy
_atom_site_symmetry_multiplicity
_atom_site_calc_flag
_atom_site_refinement_flags
O26 O 0.0302(4) 0.60843(9) 0.2469(2) 0.0400(6) Uani 1 1 d .
O3 O -0.0630(4) 0.41980(8) 0.5865(2) 0.0339(6) Uani 1 1 d .
O31 O -0.1852(4) 0.40848(9) 0.7212(2) 0.0430(7) Uani 1 1 d .
O23 O -0.2674(4) 0.56031(8) -0.2141(2) 0.0349(6) Uani 1 1 d .
H23 H -0.3527 0.5755 -0.2178 0.052 Uiso 1 1 calc R
O27 O 0.1849(4) 0.59947(8) 0.1287(2) 0.0389(6) Uani 1 1 d .
H27 H 0.2615 0.6119 0.1780 0.058 Uiso 1 1 calc R
O27' O 0.1693(4) 0.10527(10) 0.3543(3) 0.0486(8) Uani 1 1 d .
H27' H 0.1715 0.0886 0.3052 0.073 Uiso 1 1 calc R
O3' O -0.3508(3) 0.28730(8) -0.0651(2) 0.0353(6) Uani 1 1 d .
O31' O -0.5942(4) 0.30035(10) -0.2041(2) 0.0440(7) Uani 1 1 d .
O26' O -0.1134(4) 0.09425(10) 0.2893(3) 0.0483(8) Uani 1 1 d .
O23' O 0.2309(3) 0.15461(8) 0.71566(19) 0.0294(5) Uani 1 1 d .
H23' H 0.1552 0.1412 0.7342 0.044 Uiso 1 1 calc R
O1S O 0.4708(5) 0.60599(13) 0.7892(3) 0.0657(10) Uani 1 1 d .
H1S H 0.3847 0.5907 0.7824 0.099 Uiso 1 1 calc R
O3S O 0.4456(4) 0.62839(9) 0.2862(2) 0.0404(6) Uani 1 1 d .
H3S H 0.5451 0.6368 0.2865 0.061 Uiso 1 1 calc R
C27 C 0.0437(5) 0.59502(10) 0.1598(3) 0.0309(8) Uani 1 1 d .
C25 C -0.0988(5) 0.57146(11) 0.0819(3) 0.0294(7) Uani 1 1 d .
C24 C -0.0955(5) 0.56499(10) -0.0224(3) 0.0288(7) Uani 1 1 d .
H24 H -0.0040 0.5778 -0.0434 0.035 Uiso 1 1 calc R
C23 C -0.2190(5) 0.53990(11) -0.1096(3) 0.0292(7) Uani 1 1 d .
H23A H -0.3270 0.5340 -0.0874 0.035 Uiso 1 1 calc R
C22 C -0.1283(5) 0.50159(11) -0.1225(3) 0.0285(7) Uani 1 1 d .
H22A H -0.0131 0.5079 -0.1334 0.034 Uiso 1 1 calc R
H22B H -0.2005 0.4876 -0.1899 0.034 Uiso 1 1 calc R
C20 C -0.0984(4) 0.47356(10) -0.0213(3) 0.0247(7) Uani 1 1 d .
H20 H -0.0703 0.4902 0.0475 0.030 Uiso 1 1 calc R
C17 C 0.0587(5) 0.44521(10) -0.0122(3) 0.0255(7) Uani 1 1 d .
H17 H 0.0374 0.4326 -0.0868 0.031 Uiso 1 1 calc R
C13 C 0.0750(4) 0.41138(10) 0.0715(3) 0.0259(7) Uani 1 1 d .
C12 C 0.1555(5) 0.42061(10) 0.1939(3) 0.0261(7) Uani 1 1 d .
H12 H 0.1902 0.3944 0.2314 0.031 Uiso 1 1 calc R
C11 C 0.0370(5) 0.44121(10) 0.2567(3) 0.0250(7) Uani 1 1 d .
H11A H -0.0693 0.4527 0.2031 0.030 Uiso 1 1 calc R
H11B H -0.0006 0.4218 0.3040 0.030 Uiso 1 1 calc R
C9 C 0.1510(4) 0.47426(9) 0.3289(3) 0.0226(7) Uani 1 1 d .
H9 H 0.1284 0.4989 0.2824 0.027 Uiso 1 1 calc R
C10 C 0.1291(4) 0.48619(10) 0.4434(3) 0.0237(7) Uani 1 1 d .
C5 C 0.2414(4) 0.45691(10) 0.5324(2) 0.0237(7) Uani 1 1 d .
H5 H 0.2056 0.4297 0.5021 0.028 Uiso 1 1 calc R
C4 C 0.2099(5) 0.45765(10) 0.6493(3) 0.0274(7) Uani 1 1 d .
C3 C 0.0119(5) 0.45796(10) 0.6341(3) 0.0265(7) Uani 1 1 d .
H3 H -0.0082 0.4616 0.7080 0.032 Uiso 1 1 calc R
C31 C -0.1570(5) 0.39873(11) 0.6364(3) 0.0293(7) Uani 1 1 d .
C32 C -0.2308(7) 0.36233(12) 0.5706(4) 0.0450(10) Uani 1 1 d .
H32A H -0.2871 0.3455 0.6136 0.068 Uiso 1 1 calc R
H32B H -0.1354 0.3475 0.5544 0.068 Uiso 1 1 calc R
H32C H -0.3181 0.3701 0.5008 0.068 Uiso 1 1 calc R
C1 C -0.0650(5) 0.48397(11) 0.4397(3) 0.0273(7) Uani 1 1 d .
H1A H -0.1324 0.5047 0.3887 0.033 Uiso 1 1 calc R
H1B H -0.1134 0.4578 0.4100 0.033 Uiso 1 1 calc R
C2 C -0.0883(5) 0.48983(10) 0.5545(3) 0.0266(7) Uani 1 1 d .
H2A H -0.0440 0.5164 0.5834 0.032 Uiso 1 1 calc R
H2B H -0.2150 0.4885 0.5488 0.032 Uiso 1 1 calc R
C19 C 0.1933(5) 0.52931(11) 0.4648(3) 0.0312(8) Uani 1 1 d .
H19A H 0.1193 0.5465 0.4067 0.047 Uiso 1 1 calc R
H19B H 0.3158 0.5310 0.4638 0.047 Uiso 1 1 calc R
H19C H 0.1859 0.5379 0.5375 0.047 Uiso 1 1 calc R
C16 C 0.2372(5) 0.46648(11) 0.0141(3) 0.0289(7) Uani 1 1 d .
H16A H 0.3241 0.4484 -0.0026 0.035 Uiso 1 1 calc R
H16B H 0.2249 0.4900 -0.0348 0.035 Uiso 1 1 calc R
C15 C 0.3066(4) 0.47980(10) 0.1351(3) 0.0247(7) Uani 1 1 d .
H15A H 0.2247 0.4997 0.1496 0.030 Uiso 1 1 calc R
H15B H 0.4222 0.4929 0.1470 0.030 Uiso 1 1 calc R
C14 C 0.3280(4) 0.44541(10) 0.2195(3) 0.0252(7) Uani 1 1 d .
C8 C 0.3356(4) 0.46061(10) 0.3348(3) 0.0223(6) Uani 1 1 d .
C7 C 0.4616(5) 0.45464(12) 0.4275(3) 0.0301(8) Uani 1 1 d .
H7 H 0.5738 0.4463 0.4239 0.036 Uiso 1 1 calc R
C6 C 0.4352(5) 0.46060(13) 0.5403(3) 0.0337(8) Uani 1 1 d .
H6A H 0.4787 0.4872 0.5692 0.040 Uiso 1 1 calc R
H6B H 0.5040 0.4405 0.5929 0.040 Uiso 1 1 calc R
C28 C 0.4842(5) 0.41980(13) 0.2187(3) 0.0348(8) Uani 1 1 d .
H28A H 0.5912 0.4361 0.2381 0.052 Uiso 1 1 calc R
H28B H 0.4647 0.4085 0.1444 0.052 Uiso 1 1 calc R
H28C H 0.4976 0.3983 0.2729 0.052 Uiso 1 1 calc R
C21 C -0.2671(5) 0.45082(12) -0.0309(3) 0.0322(8) Uani 1 1 d .
H21A H -0.2910 0.4326 -0.0942 0.048 Uiso 1 1 calc R
H21B H -0.3652 0.4695 -0.0422 0.048 Uiso 1 1 calc R
H21C H -0.2540 0.4357 0.0374 0.048 Uiso 1 1 calc R
C26 C -0.2358(5) 0.55608(13) 0.1312(3) 0.0371(8) Uani 1 1 d .
H26A H -0.3191 0.5392 0.0769 0.056 Uiso 1 1 calc R
H26B H -0.2992 0.5785 0.1510 0.056 Uiso 1 1 calc R
H26C H -0.1787 0.5405 0.1980 0.056 Uiso 1 1 calc R
C18 C 0.0300(6) 0.37493(12) 0.0361(3) 0.0396(9) Uani 1 1 d .
H18A H 0.0478 0.3537 0.0878 0.048 Uiso 1 1 calc R
H18B H -0.0203 0.3699 -0.0410 0.048 Uiso 1 1 calc R
C29 C 0.2921(5) 0.49332(12) 0.7217(3) 0.0322(8) Uani 1 1 d .
H29A H 0.2805 0.4899 0.7963 0.048 Uiso 1 1 calc R
H29B H 0.2312 0.5177 0.6885 0.048 Uiso 1 1 calc R
H29C H 0.4171 0.4953 0.7265 0.048 Uiso 1 1 calc R
C30 C 0.2913(6) 0.42042(12) 0.7146(3) 0.0367(9) Uani 1 1 d .
H30A H 0.4201 0.4223 0.7359 0.055 Uiso 1 1 calc R
H30B H 0.2523 0.3969 0.6682 0.055 Uiso 1 1 calc R
H30C H 0.2537 0.4183 0.7816 0.055 Uiso 1 1 calc R
C27' C 0.0086(5) 0.11021(11) 0.3555(3) 0.0296(7) Uani 1 1 d .
C25' C -0.0120(5) 0.13665(10) 0.4469(3) 0.0291(7) Uani 1 1 d .
C24' C 0.1316(5) 0.15210(11) 0.5171(3) 0.0289(7) Uani 1 1 d .
H24' H 0.2395 0.1463 0.5025 0.035 Uiso 1 1 calc R
C23' C 0.1452(5) 0.17786(10) 0.6176(3) 0.0272(7) Uani 1 1 d .
H23B H 0.0255 0.1864 0.6189 0.033 Uiso 1 1 calc R
C22' C 0.2624(5) 0.21370(10) 0.6213(3) 0.0274(7) Uani 1 1 d .
H22C H 0.3811 0.2043 0.6230 0.033 Uiso 1 1 calc R
H22D H 0.2745 0.2284 0.6911 0.033 Uiso 1 1 calc R
C20' C 0.1941(5) 0.24252(10) 0.5225(3) 0.0268(7) Uani 1 1 d .
H20' H 0.1599 0.2267 0.4522 0.032 Uiso 1 1 calc R
C17' C 0.3391(5) 0.27224(10) 0.5176(3) 0.0290(7) Uani 1 1 d .
H17' H 0.3805 0.2853 0.5921 0.035 Uiso 1 1 calc R
C13' C 0.2765(5) 0.30500(11) 0.4331(3) 0.0309(8) Uani 1 1 d .
C12' C 0.2451(5) 0.29499(10) 0.3115(3) 0.0265(7) Uani 1 1 d .
H12' H 0.2427 0.3209 0.2722 0.032 Uiso 1 1 calc R
C11' C 0.0681(5) 0.27348(10) 0.2509(3) 0.0264(7) Uani 1 1 d .
H11C H 0.0112 0.2635 0.3055 0.032 Uiso 1 1 calc R
H11D H -0.0139 0.2919 0.1994 0.032 Uiso 1 1 calc R
C9' C 0.1170(4) 0.23849(10) 0.1857(3) 0.0247(7) Uani 1 1 d .
H9' H 0.1422 0.2152 0.2373 0.030 Uiso 1 1 calc R
C10' C -0.0109(5) 0.22377(10) 0.0758(3) 0.0268(7) Uani 1 1 d .
C1' C -0.2002(5) 0.22430(11) 0.0819(3) 0.0310(8) Uani 1 1 d .
H1'1 H -0.2133 0.2034 0.1340 0.037 Uiso 1 1 calc R
H1'2 H -0.2231 0.2502 0.1119 0.037 Uiso 1 1 calc R
C2' C -0.3370(5) 0.21755(12) -0.0310(3) 0.0324(8) Uani 1 1 d .
H2'1 H -0.3193 0.1910 -0.0594 0.039 Uiso 1 1 calc R
H2'2 H -0.4566 0.2184 -0.0224 0.039 Uiso 1 1 calc R
C3' C -0.3221(5) 0.24901(11) -0.1139(3) 0.0313(8) Uani 1 1 d .
H3' H -0.4147 0.2448 -0.1867 0.038 Uiso 1 1 calc R
C31' C -0.4880(5) 0.30934(11) -0.1183(3) 0.0295(8) Uani 1 1 d .
C16' C 0.5020(5) 0.25296(12) 0.4971(3) 0.0311(8) Uani 1 1 d .
H16C H 0.5983 0.2727 0.5116 0.037 Uiso 1 1 calc R
H16D H 0.5426 0.2307 0.5497 0.037 Uiso 1 1 calc R
C15' C 0.4631(5) 0.23737(11) 0.3775(3) 0.0287(7) Uani 1 1 d .
H15C H 0.3735 0.2161 0.3652 0.034 Uiso 1 1 calc R
H15D H 0.5719 0.2256 0.3684 0.034 Uiso 1 1 calc R
C14' C 0.3960(5) 0.26999(11) 0.2887(3) 0.0276(7) Uani 1 1 d .
C8' C 0.2923(5) 0.25240(11) 0.1765(3) 0.0286(7) Uani 1 1 d .
C7' C 0.3271(5) 0.25706(13) 0.0818(3) 0.0356(9) Uani 1 1 d .
H7' H 0.4411 0.2658 0.0829 0.043 Uiso 1 1 calc R
C6' C 0.1928(5) 0.24901(14) -0.0279(3) 0.0395(9) Uani 1 1 d .
H6'1 H 0.2115 0.2220 -0.0535 0.047 Uiso 1 1 calc R
H6'2 H 0.2077 0.2683 -0.0835 0.047 Uiso 1 1 calc R
C5' C 0.0062(5) 0.25216(11) -0.0189(3) 0.0286(7) Uani 1 1 d .
H5' H -0.0017 0.2796 0.0097 0.034 Uiso 1 1 calc R
C4' C -0.1401(5) 0.25017(11) -0.1309(3) 0.0310(8) Uani 1 1 d .
C29' C -0.1277(5) 0.21356(14) -0.2026(3) 0.0401(9) Uani 1 1 d .
H29D H -0.2231 0.2145 -0.2728 0.060 Uiso 1 1 calc R
H29E H -0.1382 0.1892 -0.1624 0.060 Uiso 1 1 calc R
H29F H -0.0139 0.2137 -0.2177 0.060 Uiso 1 1 calc R
C19' C 0.0422(5) 0.18084(12) 0.0607(4) 0.0400(9) Uani 1 1 d .
H19D H 0.0348 0.1648 0.1239 0.060 Uiso 1 1 calc R
H19E H 0.1633 0.1804 0.0567 0.060 Uiso 1 1 calc R
H19F H -0.0375 0.1700 -0.0081 0.060 Uiso 1 1 calc R
C18' C 0.2611(7) 0.34179(12) 0.4654(3) 0.0457(11) Uani 1 1 d .
H18C H 0.2894 0.3478 0.5423 0.055 Uiso 1 1 calc R
H18D H 0.2216 0.3622 0.4117 0.055 Uiso 1 1 calc R
C32' C -0.4968(6) 0.34639(13) -0.0556(4) 0.0446(10) Uani 1 1 d .
H32D H -0.4128 0.3658 -0.0678 0.067 Uiso 1 1 calc R
H32E H -0.4671 0.3403 0.0238 0.067 Uiso 1 1 calc R
H32F H -0.6162 0.3574 -0.0817 0.067 Uiso 1 1 calc R
C30' C -0.1330(6) 0.28691(14) -0.2020(3) 0.0419(10) Uani 1 1 d .
H30D H -0.2353 0.2869 -0.2687 0.063 Uiso 1 1 calc R
H30E H -0.0247 0.2862 -0.2238 0.063 Uiso 1 1 calc R
H30F H -0.1345 0.3110 -0.1588 0.063 Uiso 1 1 calc R
C28' C 0.5488(5) 0.29643(13) 0.2843(3) 0.0370(9) Uani 1 1 d .
H28D H 0.6370 0.2805 0.2634 0.055 Uiso 1 1 calc R
H28E H 0.6024 0.3084 0.3574 0.055 Uiso 1 1 calc R
H28F H 0.5054 0.3174 0.2291 0.055 Uiso 1 1 calc R
C21' C 0.0305(5) 0.26402(13) 0.5334(3) 0.0371(9) Uani 1 1 d .
H21D H 0.0609 0.2787 0.6036 0.056 Uiso 1 1 calc R
H21E H -0.0616 0.2445 0.5322 0.056 Uiso 1 1 calc R
H21F H -0.0127 0.2826 0.4713 0.056 Uiso 1 1 calc R
C26' C -0.1948(6) 0.14143(14) 0.4522(4) 0.0458(10) Uani 1 1 d .
H26D H -0.1919 0.1484 0.5281 0.069 Uiso 1 1 calc R
H26E H -0.2593 0.1165 0.4307 0.069 Uiso 1 1 calc R
H26F H -0.2539 0.1626 0.4012 0.069 Uiso 1 1 calc R
C1S C 0.4995(7) 0.62884(16) 0.8878(5) 0.0638(14) Uani 1 1 d .
H1S1 H 0.4635 0.6566 0.8673 0.077 Uiso 1 1 calc R
H1S2 H 0.6270 0.6289 0.9284 0.077 Uiso 1 1 calc R
C2S C 0.4029(9) 0.6140(2) 0.9616(5) 0.0759(17) Uani 1 1 d .
H2S1 H 0.2772 0.6121 0.9206 0.114 Uiso 1 1 calc R
H2S2 H 0.4192 0.6322 1.0245 0.114 Uiso 1 1 calc R
H2S3 H 0.4474 0.5876 0.9891 0.114 Uiso 1 1 calc R
C3S C 0.4650(5) 0.60189(13) 0.3784(3) 0.0391(9) Uani 1 1 d .
H3S1 H 0.3478 0.5915 0.3764 0.047 Uiso 1 1 calc R
H3S2 H 0.5124 0.6169 0.4485 0.047 Uiso 1 1 calc R
C4S C 0.5853(6) 0.56768(13) 0.3773(4) 0.0451(10) Uani 1 1 d .
H4S1 H 0.5353 0.5518 0.3102 0.068 Uiso 1 1 calc R
H4S2 H 0.5980 0.5511 0.4431 0.068 Uiso 1 1 calc R
H4S3 H 0.7010 0.5778 0.3778 0.068 Uiso 1 1 calc R

loop_
_atom_site_aniso_label
_atom_site_aniso_U_11
_atom_site_aniso_U_22
_atom_site_aniso_U_33
_atom_site_aniso_U_23
_atom_site_aniso_U_13
_atom_site_aniso_U_12
O26 0.0444(15) 0.0413(16) 0.0314(17) -0.0078(11) 0.0072(12) 0.0070(12)
O3 0.0545(15) 0.0304(13) 0.0213(15) -0.0075(10) 0.0184(12) -0.0103(12)
O31 0.0533(16) 0.0505(18) 0.0315(17) -0.0051(12) 0.0223(13) -0.0175(14)
O23 0.0450(15) 0.0406(15) 0.0175(14) 0.0127(10) 0.0068(11) 0.0071(12)
O27 0.0422(15) 0.0395(16) 0.0330(16) -0.0038(11) 0.0082(12) -0.0038(12)
O27' 0.0474(17) 0.064(2) 0.0324(18) -0.0262(14) 0.0096(13) -0.0015(14)
O3' 0.0428(14) 0.0363(14) 0.0200(14) -0.0122(10) -0.0010(10) 0.0049(12)
O31' 0.0432(16) 0.0533(18) 0.0263(17) -0.0075(12) -0.0037(12) 0.0080(13)
O26' 0.0462(16) 0.0538(19) 0.0396(18) -0.0230(14) 0.0050(13) -0.0093(14)
O23' 0.0370(13) 0.0332(13) 0.0171(14) 0.0048(9) 0.0069(10) 0.0019(11)
O1S 0.0476(19) 0.084(3) 0.059(2) 0.0045(19) 0.0059(16) 0.0161(18)
O3S 0.0386(14) 0.0373(15) 0.0394(17) 0.0083(11) 0.0026(12) -0.0040(12)
C27 0.0385(19) 0.0271(18) 0.025(2) 0.0020(14) 0.0071(15) 0.0115(15)
C25 0.0350(18) 0.0312(18) 0.021(2) 0.0009(13) 0.0062(14) 0.0058(15)
C24 0.0362(18) 0.0265(17) 0.025(2) 0.0053(13) 0.0114(15) 0.0035(14)
C23 0.0340(17) 0.041(2) 0.0106(18) 0.0094(13) 0.0044(13) 0.0014(15)
C22 0.0402(18) 0.0328(18) 0.0126(18) 0.0023(13) 0.0079(14) 0.0004(15)
C20 0.0343(17) 0.0288(17) 0.0104(18) 0.0028(12) 0.0061(13) -0.0006(14)
C17 0.0414(19) 0.0275(18) 0.0069(17) -0.0026(11) 0.0065(13) 0.0001(14)
C13 0.0331(17) 0.0324(18) 0.0112(18) -0.0009(12) 0.0051(14) 0.0013(14)
C12 0.0377(18) 0.0267(17) 0.0125(18) 0.0028(12) 0.0052(14) 0.0023(14)
C11 0.0339(17) 0.0301(17) 0.0104(17) 0.0012(12) 0.0056(13) -0.0030(14)
C9 0.0295(16) 0.0238(16) 0.0135(17) 0.0002(12) 0.0051(13) -0.0007(13)
C10 0.0334(17) 0.0257(17) 0.0127(18) -0.0005(12) 0.0081(13) 0.0014(13)
C5 0.0345(17) 0.0302(17) 0.0054(16) -0.0016(11) 0.0047(13) 0.0031(14)
C4 0.0416(19) 0.0309(18) 0.0114(17) 0.0007(13) 0.0105(14) 0.0047(15)
C3 0.0394(18) 0.0299(17) 0.0131(17) -0.0035(12) 0.0125(14) -0.0039(15)
C31 0.0314(17) 0.0303(18) 0.023(2) 0.0037(13) 0.0039(15) 0.0022(14)
C32 0.065(3) 0.034(2) 0.029(2) 0.0018(16) 0.0028(19) -0.0116(19)
C1 0.0336(17) 0.0340(19) 0.0149(19) -0.0004(12) 0.0083(14) 0.0027(14)
C2 0.0313(17) 0.0298(18) 0.0217(19) -0.0047(13) 0.0124(14) -0.0005(14)
C19 0.043(2) 0.0313(19) 0.023(2) -0.0021(13) 0.0148(15) -0.0031(15)
C16 0.0373(18) 0.038(2) 0.0121(18) 0.0020(13) 0.0084(14) 0.0015(15)
C15 0.0303(16) 0.0307(18) 0.0137(18) -0.0014(12) 0.0076(13) -0.0041(13)
C14 0.0338(17) 0.0345(19) 0.0072(17) -0.0031(12) 0.0057(13) 0.0000(14)
C8 0.0286(16) 0.0245(16) 0.0149(17) -0.0033(12) 0.0084(13) -0.0023(13)
C7 0.0282(16) 0.044(2) 0.0186(19) -0.0082(14) 0.0077(14) -0.0007(15)
C6 0.0365(19) 0.054(2) 0.0105(19) -0.0028(14) 0.0076(14) 0.0071(17)
C28 0.0396(19) 0.052(2) 0.0124(19) -0.0030(15) 0.0077(15) 0.0089(18)
C21 0.0383(19) 0.040(2) 0.0176(19) 0.0039(14) 0.0072(14) 0.0026(16)
C26 0.046(2) 0.050(2) 0.014(2) -0.0025(15) 0.0077(15) -0.0005(18)
C18 0.064(3) 0.030(2) 0.019(2) -0.0032(14) 0.0039(17) -0.0001(18)
C29 0.0374(18) 0.043(2) 0.016(2) -0.0036(14) 0.0079(14) 0.0004(16)
C30 0.056(2) 0.040(2) 0.013(2) 0.0028(14) 0.0085(16) 0.0133(18)
C27' 0.0362(18) 0.0341(19) 0.0167(19) 0.0002(13) 0.0051(14) -0.0037(15)
C25' 0.0387(19) 0.0241(17) 0.024(2) -0.0003(13) 0.0087(15) 0.0031(14)
C24' 0.0379(18) 0.0301(18) 0.020(2) -0.0012(13) 0.0107(15) -0.0008(15)
C23' 0.0358(17) 0.0309(18) 0.0137(18) -0.0006(13) 0.0056(14) 0.0050(14)
C22' 0.0356(18) 0.0322(18) 0.0129(18) 0.0002(12) 0.0048(14) 0.0022(15)
C20' 0.0381(19) 0.0276(17) 0.0147(18) 0.0007(12) 0.0081(14) 0.0026(14)
C17' 0.045(2) 0.0283(18) 0.0100(18) -0.0038(12) 0.0033(14) -0.0015(15)
C13' 0.043(2) 0.0307(19) 0.017(2) 0.0004(13) 0.0054(15) -0.0042(15)
C12' 0.0413(19) 0.0257(17) 0.0135(18) -0.0017(12) 0.0096(14) 0.0002(14)
C11' 0.0361(18) 0.0327(18) 0.0109(18) -0.0006(12) 0.0078(13) 0.0046(14)
C9' 0.0337(17) 0.0264(17) 0.0144(18) -0.0016(12) 0.0077(13) -0.0013(13)
C10' 0.0351(18) 0.0265(18) 0.0171(19) -0.0033(12) 0.0051(14) 0.0009(14)
C1' 0.0349(18) 0.0344(19) 0.023(2) -0.0038(14) 0.0079(15) -0.0082(15)
C2' 0.0288(17) 0.036(2) 0.031(2) -0.0080(15) 0.0072(15) -0.0039(15)
C3' 0.0339(18) 0.038(2) 0.019(2) -0.0124(14) 0.0037(14) -0.0010(15)
C31' 0.0346(18) 0.0348(19) 0.019(2) 0.0029(13) 0.0086(15) 0.0006(15)
C16' 0.0362(18) 0.040(2) 0.0141(19) 0.0018(13) 0.0036(14) -0.0031(15)
C15' 0.0297(17) 0.0351(19) 0.020(2) -0.0029(13) 0.0047(14) 0.0024(14)
C14' 0.0329(18) 0.0331(19) 0.0156(19) -0.0021(13) 0.0056(14) -0.0039(15)
C8' 0.0329(17) 0.0295(18) 0.023(2) -0.0074(13) 0.0081(14) 0.0010(15)
C7' 0.0352(19) 0.048(2) 0.028(2) -0.0108(15) 0.0163(16) -0.0061(16)
C6' 0.042(2) 0.060(3) 0.019(2) -0.0112(17) 0.0128(16) -0.0035(19)
C5' 0.0417(19) 0.0327(18) 0.0134(18) -0.0092(13) 0.0110(14) -0.0093(15)
C4' 0.0377(19) 0.039(2) 0.0150(19) -0.0089(14) 0.0056(14) -0.0049(16)
C29' 0.040(2) 0.058(3) 0.016(2) -0.0200(16) -0.0012(15) 0.0032(18)
C19' 0.039(2) 0.030(2) 0.042(3) -0.0142(16) 0.0006(17) 0.0019(16)
C18' 0.086(3) 0.031(2) 0.018(2) -0.0044(14) 0.0115(19) 0.009(2)
C32' 0.056(3) 0.036(2) 0.036(2) -0.0026(16) 0.0055(19) 0.0088(19)
C30' 0.054(2) 0.056(3) 0.012(2) -0.0028(15) 0.0039(16) -0.011(2)
C28' 0.045(2) 0.046(2) 0.015(2) -0.0064(15) 0.0018(15) -0.0137(17)
C21' 0.045(2) 0.050(2) 0.018(2) 0.0045(15) 0.0123(16) 0.0068(18)
C26' 0.044(2) 0.051(3) 0.043(3) -0.0165(18) 0.0142(19) -0.0056(19)
C1S 0.060(3) 0.041(3) 0.085(4) -0.003(3) 0.015(3) 0.011(2)
C2S 0.082(4) 0.083(4) 0.060(4) 0.001(3) 0.016(3) 0.022(3)
C3S 0.043(2) 0.051(2) 0.022(2) 0.0027(15) 0.0080(16) -0.0062(18)
C4S 0.046(2) 0.040(2) 0.048(3) 0.0115(18) 0.0133(19) -0.0041(19)

loop_
_atom_type_symbol
_atom_type_description
_atom_type_scat_dispersion_real
_atom_type_scat_dispersion_imag
_atom_type_scat_source
C C 0.0181 0.0091 'International Tables Vol C Tables 4.2.6.8 and 6.1.1.4'
H H 0.0000 0.0000 'International Tables Vol C Tables 4.2.6.8 and 6.1.1.4'
O O 0.0492 0.0322 'International Tables Vol C Tables 4.2.6.8 and 6.1.1.4'

loop_
_geom_angle_atom_site_label_1
_geom_angle_atom_site_label_2
_geom_angle_atom_site_label_3
_geom_angle
C31 O3 C3 119.6(3)
C23 O23 H23 109.5
C27 O27 H27 109.5
C27' O27' H27' 109.5
C31' O3' C3' 119.0(3)
C23' O23' H23' 109.5
C1S O1S H1S 109.5
C3S O3S H3S 109.5
O26 C27 O27 122.9(4)
O26 C27 C25 122.4(3)
O27 C27 C25 114.6(3)
C24 C25 C27 120.0(3)
C24 C25 C26 125.5(3)
C27 C25 C26 114.5(3)
C25 C24 C23 127.6(3)
C25 C24 H24 116.2
C23 C24 H24 116.2
O23 C23 C24 110.0(3)
O23 C23 C22 108.4(3)
C24 C23 C22 109.4(3)
O23 C23 H23A 109.7
C24 C23 H23A 109.7
C22 C23 H23A 109.7
C23 C22 C20 113.1(3)
C23 C22 H22A 109.0
C20 C22 H22A 109.0
C23 C22 H22B 109.0
C20 C22 H22B 109.0
H22A C22 H22B 107.8
C21 C20 C22 109.1(3)
C21 C20 C17 111.7(3)
C22 C20 C17 111.0(3)
C21 C20 H20 108.3
C22 C20 H20 108.3
C17 C20 H20 108.3
C13 C17 C16 108.4(3)
C13 C17 C20 114.1(3)
C16 C17 C20 113.7(3)
C13 C17 H17 106.7
C16 C17 H17 106.7
C20 C17 H17 106.7
C18 C13 C12 121.7(3)
C18 C13 C17 120.0(3)
C12 C13 C17 118.2(3)
C13 C12 C14 113.5(3)
C13 C12 C11 118.2(3)
C14 C12 C11 106.5(3)
C13 C12 H12 105.9
C14 C12 H12 105.9
C11 C12 H12 105.9
C9 C11 C12 106.4(3)
C9 C11 H11A 110.5
C12 C11 H11A 110.5
C9 C11 H11B 110.5
C12 C11 H11B 110.5
H11A C11 H11B 108.6
C8 C9 C11 101.4(2)
C8 C9 C10 114.0(3)
C11 C9 C10 121.5(3)
C8 C9 H9 106.3
C11 C9 H9 106.3
C10 C9 H9 106.3
C1 C10 C19 109.3(3)
C1 C10 C9 110.5(3)
C19 C10 C9 106.4(3)
C1 C10 C5 110.2(3)
C19 C10 C5 112.5(3)
C9 C10 C5 107.8(3)
C6 C5 C10 110.3(3)
C6 C5 C4 112.4(3)
C10 C5 C4 116.7(3)
C6 C5 H5 105.5
C10 C5 H5 105.5
C4 C5 H5 105.5
C3 C4 C29 108.0(3)
C3 C4 C30 109.1(3)
C29 C4 C30 106.5(3)
C3 C4 C5 109.3(3)
C29 C4 C5 114.4(3)
C30 C4 C5 109.4(3)
O3 C3 C2 106.2(3)
O3 C3 C4 108.8(3)
C2 C3 C4 113.8(3)
O3 C3 H3 109.3
C2 C3 H3 109.3
C4 C3 H3 109.3
O31 C31 O3 124.1(3)
O31 C31 C32 124.7(4)
O3 C31 C32 111.1(3)
C31 C32 H32A 109.5
C31 C32 H32B 109.5
H32A C32 H32B 109.5
C31 C32 H32C 109.5
H32A C32 H32C 109.5
H32B C32 H32C 109.5
C2 C1 C10 111.9(3)
C2 C1 H1A 109.2
C10 C1 H1A 109.2
C2 C1 H1B 109.2
C10 C1 H1B 109.2
H1A C1 H1B 107.9
C3 C2 C1 110.3(3)
C3 C2 H2A 109.6
C1 C2 H2A 109.6
C3 C2 H2B 109.6
C1 C2 H2B 109.6
H2A C2 H2B 108.1
C10 C19 H19A 109.5
C10 C19 H19B 109.5
H19A C19 H19B 109.5
C10 C19 H19C 109.5
H19A C19 H19C 109.5
H19B C19 H19C 109.5
C15 C16 C17 112.7(3)
C15 C16 H16A 109.0
C17 C16 H16A 109.0
C15 C16 H16B 109.0
C17 C16 H16B 109.0
H16A C16 H16B 107.8
C16 C15 C14 113.6(3)
C16 C15 H15A 108.8
C14 C15 H15A 108.8
C16 C15 H15B 108.8
C14 C15 H15B 108.8
H15A C15 H15B 107.7
C28 C14 C8 113.6(3)
C28 C14 C15 110.0(3)
C8 C14 C15 111.7(3)
C28 C14 C12 111.5(3)
C8 C14 C12 99.1(2)
C15 C14 C12 110.5(3)
C7 C8 C9 124.1(3)
C7 C8 C14 127.0(3)
C9 C8 C14 107.1(3)
C8 C7 C6 122.4(3)
C8 C7 H7 118.8
C6 C7 H7 118.8
C7 C6 C5 110.6(3)
C7 C6 H6A 109.5
C5 C6 H6A 109.5
C7 C6 H6B 109.5
C5 C6 H6B 109.5
H6A C6 H6B 108.1
C14 C28 H28A 109.5
C14 C28 H28B 109.5
H28A C28 H28B 109.5
C14 C28 H28C 109.5
H28A C28 H28C 109.5
H28B C28 H28C 109.5
C20 C21 H21A 109.5
C20 C21 H21B 109.5
H21A C21 H21B 109.5
C20 C21 H21C 109.5
H21A C21 H21C 109.5
H21B C21 H21C 109.5
C25 C26 H26A 109.5
C25 C26 H26B 109.5
H26A C26 H26B 109.5
C25 C26 H26C 109.5
H26A C26 H26C 109.5
H26B C26 H26C 109.5
C13 C18 H18A 120.0
C13 C18 H18B 120.0
H18A C18 H18B 120.0
C4 C29 H29A 109.5
C4 C29 H29B 109.5
H29A C29 H29B 109.5
C4 C29 H29C 109.5
H29A C29 H29C 109.5
H29B C29 H29C 109.5
C4 C30 H30A 109.5
C4 C30 H30B 109.5
H30A C30 H30B 109.5
C4 C30 H30C 109.5
H30A C30 H30C 109.5
H30B C30 H30C 109.5
O26' C27' O27' 122.0(3)
O26' C27' C25' 123.2(3)
O27' C27' C25' 114.8(3)
C24' C25' C26' 126.0(3)
C24' C25' C27' 118.4(3)
C26' C25' C27' 115.6(3)
C25' C24' C23' 128.0(3)
C25' C24' H24' 116.0
C23' C24' H24' 116.0
O23' C23' C24' 107.6(3)
O23' C23' C22' 106.0(3)
C24' C23' C22' 111.7(3)
O23' C23' H23B 110.4
C24' C23' H23B 110.4
C22' C23' H23B 110.4
C23' C22' C20' 114.3(3)
C23' C22' H22C 108.7
C20' C22' H22C 108.7
C23' C22' H22D 108.7
C20' C22' H22D 108.7
H22C C22' H22D 107.6
C21' C20' C17' 111.3(3)
C21' C20' C22' 109.1(3)
C17' C20' C22' 110.7(3)
C21' C20' H20' 108.6
C17' C20' H20' 108.6
C22' C20' H20' 108.6
C13' C17' C16' 107.8(3)
C13' C17' C20' 114.2(3)
C16' C17' C20' 114.2(3)
C13' C17' H17' 106.7
C16' C17' H17' 106.7
C20' C17' H17' 106.7
C18' C13' C17' 120.5(3)
C18' C13' C12' 121.2(3)
C17' C13' C12' 118.1(3)
C13' C12' C14' 113.8(3)
C13' C12' C11' 116.6(3)
C14' C12' C11' 106.8(3)
C13' C12' H12' 106.3
C14' C12' H12' 106.3
C11' C12' H12' 106.3
C9' C11' C12' 106.2(3)
C9' C11' H11C 110.5
C12' C11' H11C 110.5
C9' C11' H11D 110.5
C12' C11' H11D 110.5
H11C C11' H11D 108.7
C8' C9' C10' 114.1(3)
C8' C9' C11' 100.9(3)
C10' C9' C11' 121.4(3)
C8' C9' H9' 106.5
C10' C9' H9' 106.5
C11' C9' H9' 106.5
C1' C10' C19' 109.2(3)
C1' C10' C9' 110.3(3)
C19' C10' C9' 106.5(3)
C1' C10' C5' 110.0(3)
C19' C10' C5' 113.0(3)
C9' C10' C5' 107.8(3)
C2' C1' C10' 112.9(3)
C2' C1' H1'1 109.0
C10' C1' H1'1 109.0
C2' C1' H1'2 109.0
C10' C1' H1'2 109.0
H1'1 C1' H1'2 107.8
C3' C2' C1' 111.0(3)
C3' C2' H2'1 109.4
C1' C2' H2'1 109.4
C3' C2' H2'2 109.4
C1' C2' H2'2 109.4
H2'1 C2' H2'2 108.0
O3' C3' C2' 105.5(3)
O3' C3' C4' 107.9(3)
C2' C3' C4' 112.8(3)
O3' C3' H3' 110.1
C2' C3' H3' 110.1
C4' C3' H3' 110.1
O31' C31' O3' 124.6(3)
O31' C31' C32' 124.0(4)
O3' C31' C32' 111.3(3)
C15' C16' C17' 112.1(3)
C15' C16' H16C 109.2
C17' C16' H16C 109.2
C15' C16' H16D 109.2
C17' C16' H16D 109.2
H16C C16' H16D 107.9
C16' C15' C14' 113.1(3)
C16' C15' H15C 109.0
C14' C15' H15C 109.0
C16' C15' H15D 109.0
C14' C15' H15D 109.0
H15C C15' H15D 107.8
C28' C14' C8' 114.1(3)
C28' C14' C15' 109.7(3)
C8' C14' C15' 111.7(3)
C28' C14' C12' 111.0(3)
C8' C14' C12' 98.5(3)
C15' C14' C12' 111.6(3)
C7' C8' C9' 123.9(3)
C7' C8' C14' 126.4(3)
C9' C8' C14' 107.7(3)
C8' C7' C6' 122.1(3)
C8' C7' H7' 118.9
C6' C7' H7' 118.9
C7' C6' C5' 111.1(3)
C7' C6' H6'1 109.4
C5' C6' H6'1 109.4
C7' C6' H6'2 109.4
C5' C6' H6'2 109.4
H6'1 C6' H6'2 108.0
C6' C5' C4' 114.4(3)
C6' C5' C10' 108.8(3)
C4' C5' C10' 117.3(3)
C6' C5' H5' 105.0
C4' C5' H5' 105.0
C10' C5' H5' 105.0
C3' C4' C30' 107.7(3)
C3' C4' C5' 111.1(3)
C30' C4' C5' 110.5(3)
C3' C4' C29' 106.9(3)
C30' C4' C29' 106.3(3)
C5' C4' C29' 114.0(3)
C4' C29' H29D 109.5
C4' C29' H29E 109.5
H29D C29' H29E 109.5
C4' C29' H29F 109.5
H29D C29' H29F 109.5
H29E C29' H29F 109.5
C10' C19' H19D 109.5
C10' C19' H19E 109.5
H19D C19' H19E 109.5
C10' C19' H19F 109.5
H19D C19' H19F 109.5
H19E C19' H19F 109.5
C13' C18' H18C 120.0
C13' C18' H18D 120.0
H18C C18' H18D 120.0
C31' C32' H32D 109.5
C31' C32' H32E 109.5
H32D C32' H32E 109.5
C31' C32' H32F 109.5
H32D C32' H32F 109.5
H32E C32' H32F 109.5
C4' C30' H30D 109.5
C4' C30' H30E 109.5
H30D C30' H30E 109.5
C4' C30' H30F 109.5
H30D C30' H30F 109.5
H30E C30' H30F 109.5
C14' C28' H28D 109.5
C14' C28' H28E 109.5
H28D C28' H28E 109.5
C14' C28' H28F 109.5
H28D C28' H28F 109.5
H28E C28' H28F 109.5
C20' C21' H21D 109.5
C20' C21' H21E 109.5
H21D C21' H21E 109.5
C20' C21' H21F 109.5
H21D C21' H21F 109.5
H21E C21' H21F 109.5
C25' C26' H26D 109.5
C25' C26' H26E 109.5
H26D C26' H26E 109.5
C25' C26' H26F 109.5
H26D C26' H26F 109.5
H26E C26' H26F 109.5
O1S C1S C2S 113.2(5)
O1S C1S H1S1 108.9
C2S C1S H1S1 108.9
O1S C1S H1S2 108.9
C2S C1S H1S2 108.9
H1S1 C1S H1S2 107.8
C1S C2S H2S1 109.5
C1S C2S H2S2 109.5
H2S1 C2S H2S2 109.5
C1S C2S H2S3 109.5
H2S1 C2S H2S3 109.5
H2S2 C2S H2S3 109.5
O3S C3S C4S 112.6(3)
O3S C3S H3S1 109.1
C4S C3S H3S1 109.1
O3S C3S H3S2 109.1
C4S C3S H3S2 109.1
H3S1 C3S H3S2 107.8
C3S C4S H4S1 109.5
C3S C4S H4S2 109.5
H4S1 C4S H4S2 109.5
C3S C4S H4S3 109.5
H4S1 C4S H4S3 109.5
H4S2 C4S H4S3 109.5

loop_
_geom_bond_atom_site_label_1
_geom_bond_atom_site_label_2
_geom_bond_distance
O26 C27 1.222(4)
O3 C31 1.320(4)
O3 C3 1.467(4)
O31 C31 1.203(5)
O23 C23 1.434(4)
O23 H23 0.8400
O27 C27 1.305(5)
O27 H27 0.8400
O27' C27' 1.294(5)
O27' H27' 0.8400
O3' C31' 1.324(5)
O3' C3' 1.476(4)
O31' C31' 1.196(5)
O26' C27' 1.201(5)
O23' C23' 1.450(4)
O23' H23' 0.8400
O1S C1S 1.422(7)
O1S H1S 0.8400
O3S C3S 1.436(5)
O3S H3S 0.8400
C27 C25 1.488(5)
C25 C24 1.342(5)
C25 C26 1.500(5)
C24 C23 1.498(5)
C24 H24 0.9500
C23 C22 1.511(5)
C23 H23A 1.0000
C22 C20 1.549(4)
C22 H22A 0.9900
C22 H22B 0.9900
C20 C21 1.518(5)
C20 C17 1.550(5)
C20 H20 1.0000
C17 C13 1.533(5)
C17 C16 1.536(5)
C17 H17 1.0000
C13 C18 1.319(5)
C13 C12 1.516(5)
C12 C14 1.556(5)
C12 C11 1.564(5)
C12 H12 1.0000
C11 C9 1.548(4)
C11 H11A 0.9900
C11 H11B 0.9900
C9 C8 1.519(4)
C9 C10 1.559(4)
C9 H9 1.0000
C10 C1 1.533(5)
C10 C19 1.536(5)
C10 C5 1.560(4)
C5 C6 1.520(5)
C5 C4 1.568(4)
C5 H5 1.0000
C4 C3 1.529(5)
C4 C29 1.532(5)
C4 C30 1.533(5)
C3 C2 1.522(5)
C3 H3 1.0000
C31 C32 1.498(5)
C32 H32A 0.9800
C32 H32B 0.9800
C32 H32C 0.9800
C1 C2 1.527(5)
C1 H1A 0.9900
C1 H1B 0.9900
C2 H2A 0.9900
C2 H2B 0.9900
C19 H19A 0.9800
C19 H19B 0.9800
C19 H19C 0.9800
C16 C15 1.528(5)
C16 H16A 0.9900
C16 H16B 0.9900
C15 C14 1.548(4)
C15 H15A 0.9900
C15 H15B 0.9900
C14 C28 1.515(5)
C14 C8 1.526(4)
C8 C7 1.309(5)
C7 C6 1.513(4)
C7 H7 0.9500
C6 H6A 0.9900
C6 H6B 0.9900
C28 H28A 0.9800
C28 H28B 0.9800
C28 H28C 0.9800
C21 H21A 0.9800
C21 H21B 0.9800
C21 H21C 0.9800
C26 H26A 0.9800
C26 H26B 0.9800
C26 H26C 0.9800
C18 H18A 0.9500
C18 H18B 0.9500
C29 H29A 0.9800
C29 H29B 0.9800
C29 H29C 0.9800
C30 H30A 0.9800
C30 H30B 0.9800
C30 H30C 0.9800
C27' C25' 1.504(5)
C25' C24' 1.325(5)
C25' C26' 1.485(5)
C24' C23' 1.514(5)
C24' H24' 0.9500
C23' C22' 1.518(5)
C23' H23B 1.0000
C22' C20' 1.544(5)
C22' H22C 0.9900
C22' H22D 0.9900
C20' C21' 1.531(5)
C20' C17' 1.543(5)
C20' H20' 1.0000
C17' C13' 1.512(5)
C17' C16' 1.540(5)
C17' H17' 1.0000
C13' C18' 1.322(6)
C13' C12' 1.517(5)
C12' C14' 1.562(5)
C12' C11' 1.564(5)
C12' H12' 1.0000
C11' C9' 1.551(4)
C11' H11C 0.9900
C11' H11D 0.9900
C9' C8' 1.508(5)
C9' C10' 1.536(5)
C9' H9' 1.0000
C10' C1' 1.531(5)
C10' C19' 1.534(5)
C10' C5' 1.568(5)
C1' C2' 1.528(5)
C1' H1'1 0.9900
C1' H1'2 0.9900
C2' C3' 1.519(5)
C2' H2'1 0.9900
C2' H2'2 0.9900
C3' C4' 1.526(5)
C3' H3' 1.0000
C31' C32' 1.490(6)
C16' C15' 1.539(5)
C16' H16C 0.9900
C16' H16D 0.9900
C15' C14' 1.546(5)
C15' H15C 0.9900
C15' H15D 0.9900
C14' C28' 1.522(5)
C14' C8' 1.528(5)
C8' C7' 1.315(5)
C7' C6' 1.497(6)
C7' H7' 0.9500
C6' C5' 1.526(5)
C6' H6'1 0.9900
C6' H6'2 0.9900
C5' C4' 1.540(5)
C5' H5' 1.0000
C4' C30' 1.539(6)
C4' C29' 1.550(5)
C29' H29D 0.9800
C29' H29E 0.9800
C29' H29F 0.9800
C19' H19D 0.9800
C19' H19E 0.9800
C19' H19F 0.9800
C18' H18C 0.9500
C18' H18D 0.9500
C32' H32D 0.9800
C32' H32E 0.9800
C32' H32F 0.9800
C30' H30D 0.9800
C30' H30E 0.9800
C30' H30F 0.9800
C28' H28D 0.9800
C28' H28E 0.9800
C28' H28F 0.9800
C21' H21D 0.9800
C21' H21E 0.9800
C21' H21F 0.9800
C26' H26D 0.9800
C26' H26E 0.9800
C26' H26F 0.9800
C1S C2S 1.462(9)
C1S H1S1 0.9900
C1S H1S2 0.9900
C2S H2S1 0.9800
C2S H2S2 0.9800
C2S H2S3 0.9800
C3S C4S 1.500(6)
C3S H3S1 0.9900
C3S H3S2 0.9900
C4S H4S1 0.9800
C4S H4S2 0.9800
C4S H4S3 0.9800

loop_
_geom_hbond_atom_site_label_D
_geom_hbond_atom_site_label_H
_geom_hbond_atom_site_label_A
_geom_hbond_distance_DH
_geom_hbond_distance_HA
_geom_hbond_distance_DA
_geom_hbond_angle_DHA
_geom_hbond_site_symmetry_A
O3S H3S O23' 0.84 1.89 2.728(4) 178.5 2_656
O1S H1S O26' 0.84 2.08 2.745(5) 135.9 2_556
O23' H23' O26 0.84 1.91 2.747(4) 171.3 2_546
O27' H27' O23 0.84 1.83 2.619(4) 156.6 2_545
O27 H27 O3S 0.84 1.77 2.594(4) 168.0 .
O23 H23 O1S 0.84 1.76 2.600(4) 173.9 1_454

loop_
_geom_torsion_atom_site_label_1
_geom_torsion_atom_site_label_2
_geom_torsion_atom_site_label_3
_geom_torsion_atom_site_label_4
_geom_torsion
O26 C27 C25 C24 165.1(3)
O27 C27 C25 C24 -16.2(5)
O26 C27 C25 C26 -16.0(5)
O27 C27 C25 C26 162.7(3)
C27 C25 C24 C23 175.4(3)
C26 C25 C24 C23 -3.3(6)
C25 C24 C23 O23 136.2(4)
C25 C24 C23 C22 -104.9(4)
O23 C23 C22 C20 -170.1(3)
C24 C23 C22 C20 70.0(4)
C23 C22 C20 C21 81.5(4)
C23 C22 C20 C17 -155.0(3)
C21 C20 C17 C13 -46.8(4)
C22 C20 C17 C13 -168.8(3)
C21 C20 C17 C16 -171.9(3)
C22 C20 C17 C16 66.1(3)
C16 C17 C13 C18 -126.5(4)
C20 C17 C13 C18 105.6(4)
C16 C17 C13 C12 49.2(4)
C20 C17 C13 C12 -78.6(4)
C18 C13 C12 C14 129.2(4)
C17 C13 C12 C14 -46.4(4)
C18 C13 C12 C11 -104.9(4)
C17 C13 C12 C11 79.4(4)
C13 C12 C11 C9 -136.0(3)
C14 C12 C11 C9 -6.8(3)
C12 C11 C9 C8 -19.6(3)
C12 C11 C9 C10 -147.3(3)
C8 C9 C10 C1 -158.2(3)
C11 C9 C10 C1 -36.3(4)
C8 C9 C10 C19 83.2(3)
C11 C9 C10 C19 -154.9(3)
C8 C9 C10 C5 -37.7(4)
C11 C9 C10 C5 84.2(4)
C1 C10 C5 C6 -177.1(3)
C19 C10 C5 C6 -54.9(3)
C9 C10 C5 C6 62.2(3)
C1 C10 C5 C4 -47.3(4)
C19 C10 C5 C4 75.0(4)
C9 C10 C5 C4 -167.9(3)
C6 C5 C4 C3 174.4(3)
C10 C5 C4 C3 45.6(4)
C6 C5 C4 C29 53.2(4)
C10 C5 C4 C29 -75.6(4)
C6 C5 C4 C30 -66.2(4)
C10 C5 C4 C30 165.0(3)
C31 O3 C3 C2 -110.8(3)
C31 O3 C3 C4 126.3(3)
C29 C4 C3 O3 -167.7(3)
C30 C4 C3 O3 -52.3(3)
C5 C4 C3 O3 67.2(3)
C29 C4 C3 C2 74.1(3)
C30 C4 C3 C2 -170.5(3)
C5 C4 C3 C2 -51.0(4)
C3 O3 C31 O31 -0.9(6)
C3 O3 C31 C32 176.3(3)
C19 C10 C1 C2 -71.1(4)
C9 C10 C1 C2 172.1(3)
C5 C10 C1 C2 53.0(4)
O3 C3 C2 C1 -60.1(3)
C4 C3 C2 C1 59.5(4)
C10 C1 C2 C3 -59.8(4)
C13 C17 C16 C15 -53.2(4)
C20 C17 C16 C15 74.9(4)
C17 C16 C15 C14 57.7(4)
C16 C15 C14 C28 72.4(4)
C16 C15 C14 C8 -160.5(3)
C16 C15 C14 C12 -51.2(4)
C13 C12 C14 C28 -78.3(4)
C11 C12 C14 C28 149.9(3)
C13 C12 C14 C8 161.8(3)
C11 C12 C14 C8 30.0(3)
C13 C12 C14 C15 44.5(4)
C11 C12 C14 C15 -87.3(3)
C11 C9 C8 C7 -124.7(4)
C10 C9 C8 C7 7.7(5)
C11 C9 C8 C14 40.8(3)
C10 C9 C8 C14 173.2(3)
C28 C14 C8 C7 2.1(5)
C15 C14 C8 C7 -123.1(4)
C12 C14 C8 C7 120.5(4)
C28 C14 C8 C9 -162.8(3)
C15 C14 C8 C9 72.0(3)
C12 C14 C8 C9 -44.4(3)
C9 C8 C7 C6 0.4(6)
C14 C8 C7 C6 -162.1(4)
C8 C7 C6 C5 23.5(5)
C10 C5 C6 C7 -54.9(4)
C4 C5 C6 C7 173.0(3)
O26' C27' C25' C24' 178.5(4)
O27' C27' C25' C24' -0.4(5)
O26' C27' C25' C26' 1.1(5)
O27' C27' C25' C26' -177.8(4)
C26' C25' C24' C23' -0.1(6)
C27' C25' C24' C23' -177.1(3)
C25' C24' C23' O23' 110.5(4)
C25' C24' C23' C22' -133.5(4)
O23' C23' C22' C20' 179.7(3)
C24' C23' C22' C20' 62.7(4)
C23' C22' C20' C21' 70.5(4)
C23' C22' C20' C17' -166.7(3)
C21' C20' C17' C13' -50.6(4)
C22' C20' C17' C13' -172.1(3)
C21' C20' C17' C16' -175.3(3)
C22' C20' C17' C16' 63.2(3)
C16' C17' C13' C18' -123.5(4)
C20' C17' C13' C18' 108.4(4)
C16' C17' C13' C12' 52.1(4)
C20' C17' C13' C12' -76.0(4)
C18' C13' C12' C14' 129.8(4)
C17' C13' C12' C14' -45.8(4)
C18' C13' C12' C11' -105.1(4)
C17' C13' C12' C11' 79.3(4)
C13' C12' C11' C9' -133.3(3)
C14' C12' C11' C9' -4.8(3)
C12' C11' C9' C8' -21.6(3)
C12' C11' C9' C10' -148.8(3)
C8' C9' C10' C1' -160.1(3)
C11' C9' C10' C1' -39.0(4)
C8' C9' C10' C19' 81.6(4)
C11' C9' C10' C19' -157.4(3)
C8' C9' C10' C5' -39.9(4)
C11' C9' C10' C5' 81.1(4)
C19' C10' C1' C2' -74.1(4)
C9' C10' C1' C2' 169.2(3)
C5' C10' C1' C2' 50.4(4)
C10' C1' C2' C3' -58.8(4)
C31' O3' C3' C2' -117.4(3)
C31' O3' C3' C4' 121.7(3)
C1' C2' C3' O3' -59.4(4)
C1' C2' C3' C4' 58.3(4)
C3' O3' C31' O31' 0.9(5)
C3' O3' C31' C32' 179.1(3)
C13' C17' C16' C15' -56.6(4)
C20' C17' C16' C15' 71.3(4)
C17' C16' C15' C14' 58.0(4)
C16' C15' C14' C28' 75.0(4)
C16' C15' C14' C8' -157.5(3)
C16' C15' C14' C12' -48.3(4)
C13' C12' C14' C28' -81.4(4)
C11' C12' C14' C28' 148.5(3)
C13' C12' C14' C8' 158.7(3)
C11' C12' C14' C8' 28.5(3)
C13' C12' C14' C15' 41.2(4)
C11' C12' C14' C15' -88.9(3)
C10' C9' C8' C7' 9.1(5)
C11' C9' C8' C7' -122.7(4)
C10' C9' C8' C14' 174.2(3)
C11' C9' C8' C14' 42.3(3)
C28' C14' C8' C7' 2.4(5)
C15' C14' C8' C7' -122.7(4)
C12' C14' C8' C7' 120.0(4)
C28' C14' C8' C9' -162.2(3)
C15' C14' C8' C9' 72.8(3)
C12' C14' C8' C9' -44.6(3)
C9' C8' C7' C6' 0.3(6)
C14' C8' C7' C6' -161.9(4)
C8' C7' C6' C5' 23.5(6)
C7' C6' C5' C4' 171.8(3)
C7' C6' C5' C10' -54.8(4)
C1' C10' C5' C6' -176.4(3)
C19' C10' C5' C6' -54.1(4)
C9' C10' C5' C6' 63.3(3)
C1' C10' C5' C4' -44.5(4)
C19' C10' C5' C4' 77.8(4)
C9' C10' C5' C4' -164.8(3)
O3' C3' C4' C30' -55.3(4)
C2' C3' C4' C30' -171.6(3)
O3' C3' C4' C5' 65.8(4)
C2' C3' C4' C5' -50.4(4)
O3' C3' C4' C29' -169.2(3)
C2' C3' C4' C29' 74.6(4)
C6' C5' C4' C3' 173.9(3)
C10' C5' C4' C3' 44.6(4)
C6' C5' C4' C30' -66.6(4)
C10' C5' C4' C30' 164.1(3)
C6' C5' C4' C29' 53.0(5)
C10' C5' C4' C29' -76.3(4)
